data_4072326
loop_
_publ_author_name
'Yuan, Yuanyuan'
'Chen, Yaofeng'
'Li, Guangyu'
'Xia, Wei'

_publ_section_title
;
 Reactions of Boratabenzene Yttrium Complexes with KN(SiMe3)2: Salt
 Elimination and \p-Ligand Displacement
;
_journal_issue 23
_journal_name_full Organometallics
_journal_page_first 6307
_journal_paper_doi 10.1021/om800770a
_journal_volume 27
_journal_year 2008
_chemical_formula_sum 'C36 H60 B4 Cl2 N4 Y2'
_chemical_formula_weight 840.84
_chemical_name_systematic
; 
 ? 
;
_space_group_IT_number 73
_symmetry_cell_setting orthorhombic
_symmetry_space_group_name_Hall '-I 2b 2c'
_symmetry_space_group_name_H-M 'I b c a'
_atom_sites_solution_hydrogens geom
_atom_sites_solution_primary direct
_atom_sites_solution_secondary difmap
_audit_creation_method SHELXL-97
_cell_angle_alpha 90.00
_cell_angle_beta 90.00
_cell_angle_gamma 90.00
_cell_formula_units_Z 8
_cell_length_a 8.7156(12)
_cell_length_b 29.666(5)
_cell_length_c 32.126(5)
_cell_measurement_reflns_used 1816
_cell_measurement_temperature 293(2)
_cell_measurement_theta_max 40.824
_cell_measurement_theta_min 5.072
_cell_volume 8306(2)
_computing_cell_refinement 'Bruker SMART'
_computing_data_collection 'Bruker SMART'
_computing_data_reduction 'Bruker SHELXTL'
_computing_molecular_graphics 'Bruker SHELXTL'
_computing_publication_material 'Bruker SHELXTL'
_computing_structure_refinement 'SHELXL-97 (Sheldrick, 1997)'
_computing_structure_solution 'SHELXS-97 (Sheldrick, 1990)'
_diffrn_ambient_temperature 293(2)
_diffrn_measured_fraction_theta_full 0.997
_diffrn_measured_fraction_theta_max 0.997
_diffrn_measurement_device_type 'CCD area detector'
_diffrn_measurement_method 'phi and omega scans'
_diffrn_radiation_monochromator graphite
_diffrn_radiation_source 'fine-focus sealed tube'
_diffrn_radiation_type MoK\a
_diffrn_radiation_wavelength 0.71073
_diffrn_reflns_av_R_equivalents 0.1499
_diffrn_reflns_av_sigmaI/netI 0.2041
_diffrn_reflns_limit_h_max 11
_diffrn_reflns_limit_h_min -10
_diffrn_reflns_limit_k_max 37
_diffrn_reflns_limit_k_min -25
_diffrn_reflns_limit_l_max 40
_diffrn_reflns_limit_l_min -40
_diffrn_reflns_number 22779
_diffrn_reflns_theta_full 27.00
_diffrn_reflns_theta_max 27.00
_diffrn_reflns_theta_min 1.87
_exptl_absorpt_coefficient_mu 2.939
_exptl_absorpt_correction_T_max 1.0000
_exptl_absorpt_correction_T_min 0.7125
_exptl_absorpt_correction_type empirical
_exptl_crystal_colour yellow
_exptl_crystal_density_diffrn 1.345
_exptl_crystal_density_method 'not measured'
_exptl_crystal_description prismatic
_exptl_crystal_F_000 3488
_exptl_crystal_size_max 0.502
_exptl_crystal_size_mid 0.391
_exptl_crystal_size_min 0.367
_refine_diff_density_max 0.434
_refine_diff_density_min -0.427
_refine_diff_density_rms 0.080
_refine_ls_extinction_method none
_refine_ls_goodness_of_fit_ref 0.761
_refine_ls_hydrogen_treatment constr
_refine_ls_matrix_type full
_refine_ls_number_parameters 222
_refine_ls_number_reflns 4535
_refine_ls_number_restraints 0
_refine_ls_restrained_S_all 0.761
_refine_ls_R_factor_all 0.1498
_refine_ls_R_factor_gt 0.0431
_refine_ls_shift/su_max 0.001
_refine_ls_shift/su_mean 0.000
_refine_ls_structure_factor_coef Fsqd
_refine_ls_weighting_details 'calc w=1/[\s^2^(Fo^2^)+(0.0245P)^2^+0.0000P] where P=(Fo^2^+2Fc^2^)/3'
_refine_ls_weighting_scheme calc
_refine_ls_wR_factor_gt 0.0821
_refine_ls_wR_factor_ref 0.0997
_reflns_number_gt 1933
_reflns_number_total 4535
_reflns_threshold_expression >2sigma(I)
_cod_data_source_file om800770a_si_002.cif
_cod_data_source_block cd27133
_cod_depositor_comments
;
The following automatic conversions were performed:

'_symmetry_cell_setting' value 'Orthorhombic' changed to
'orthorhombic' according to
/home/saulius/struct/CIF-dictionaries/cif_core.dic dictionary named
'cif_core.dic' version 2.4.1 from 2010-06-29.

Automatic conversion script
Id: cif_fix_values 1715 2011-07-08 13:25:40Z adriana 
;
_cod_original_cell_volume 8307(2)
_cod_original_sg_symbol_H-M Ibca
_cod_database_code 4072326

loop_
_symmetry_equiv_pos_as_xyz
'x, y, z'
'-x+1/2, -y, z+1/2'
'-x, y+1/2, -z+1/2'
'x+1/2, -y+1/2, -z'
'x+1/2, y+1/2, z+1/2'
'-x+1, -y+1/2, z+1'
'-x+1/2, y+1, -z+1'
'x+1, -y+1, -z+1/2'
'-x, -y, -z'
'x-1/2, y, -z-1/2'
'x, -y-1/2, z-1/2'
'-x-1/2, y-1/2, z'
'-x+1/2, -y+1/2, -z+1/2'
'x, y+1/2, -z'
'x+1/2, -y, z'
'-x, y, z+1/2'

loop_
_atom_site_label
_atom_site_type_symbol
_atom_site_fract_x
_atom_site_fract_y
_atom_site_fract_z
_atom_site_U_iso_or_equiv
_atom_site_adp_type
_atom_site_occupancy
_atom_site_symmetry_multiplicity
_atom_site_calc_flag
_atom_site_refinement_flags
Y1 Y 0.93179(5) 0.182861(15) 0.094687(14) 0.03624(15) Uani 1 1 d .
B1 B 0.6615(6) 0.1194(2) 0.0959(2) 0.0431(14) Uani 1 1 d .
B2 B 1.1473(7) 0.1274(2) 0.1374(2) 0.0435(16) Uani 1 1 d .
N1 N 0.6411(4) 0.07294(15) 0.09418(18) 0.0605(12) Uani 1 1 d .
N2 N 1.1621(5) 0.12779(17) 0.18103(16) 0.0674(14) Uani 1 1 d .
Cl1 Cl 1.0000 0.2500 0.04041(5) 0.0473(5) Uani 1 2 d S
Cl2 Cl 1.0000 0.2500 0.14801(5) 0.0465(5) Uani 1 2 d S
C1 C 0.6669(6) 0.1501(2) 0.05800(17) 0.0606(18) Uani 1 1 d .
H1 H 0.6723 0.1368 0.0301 0.073 Uiso 1 1 calc R
C2 C 0.6551(7) 0.1959(3) 0.0620(3) 0.091(3) Uani 1 1 d .
H2 H 0.6466 0.2142 0.0367 0.109 Uiso 1 1 calc R
C3 C 0.6604(6) 0.2176(2) 0.0999(3) 0.090(3) Uani 1 1 d .
H3 H 0.6469 0.2504 0.1016 0.108 Uiso 1 1 calc R
C4 C 0.6694(6) 0.1919(2) 0.1357(2) 0.0694(19) Uani 1 1 d .
H4 H 0.6715 0.2077 0.1625 0.083 Uiso 1 1 calc R
C5 C 0.6829(5) 0.1461(2) 0.13593(17) 0.0492(15) Uani 1 1 d .
H5 H 0.6984 0.1302 0.1623 0.059 Uiso 1 1 calc R
C6 C 1.0300(6) 0.09919(18) 0.1131(2) 0.0523(16) Uani 1 1 d .
H6 H 0.9620 0.0786 0.1282 0.063 Uiso 1 1 calc R
C7 C 1.0223(6) 0.1011(2) 0.0706(2) 0.0601(17) Uani 1 1 d .
H7 H 0.9477 0.0817 0.0564 0.072 Uiso 1 1 calc R
C8 C 1.1040(6) 0.13231(19) 0.04665(18) 0.0542(16) Uani 1 1 d .
H8 H 1.0925 0.1332 0.0163 0.065 Uiso 1 1 calc R
C9 C 1.2152(6) 0.15878(18) 0.06665(18) 0.0517(15) Uani 1 1 d .
H9 H 1.2730 0.1806 0.0500 0.062 Uiso 1 1 calc R
C10 C 1.2360(6) 0.15882(17) 0.10886(15) 0.0422(14) Uani 1 1 d .
H10 H 1.3056 0.1810 0.1212 0.051 Uiso 1 1 calc R
C11 C 0.6331(7) 0.0449(2) 0.1301(3) 0.099(3) Uani 1 1 d .
H11A H 0.7100 0.0552 0.1497 0.119 Uiso 1 1 calc R
H11B H 0.6609 0.0145 0.1219 0.119 Uiso 1 1 calc R
C12 C 0.4836(7) 0.0428(2) 0.1520(2) 0.099(2) Uani 1 1 d .
H12A H 0.4570 0.0723 0.1620 0.149 Uiso 1 1 calc R
H12B H 0.4912 0.0224 0.1751 0.149 Uiso 1 1 calc R
H12C H 0.4058 0.0325 0.1332 0.149 Uiso 1 1 calc R
C13 C 0.6071(6) 0.0484(2) 0.0556(2) 0.090(2) Uani 1 1 d .
H13A H 0.6520 0.0186 0.0575 0.109 Uiso 1 1 calc R
H13B H 0.6568 0.0639 0.0327 0.109 Uiso 1 1 calc R
C14 C 0.4416(6) 0.0436(2) 0.04575(19) 0.087(2) Uani 1 1 d .
H14A H 0.3926 0.0259 0.0669 0.130 Uiso 1 1 calc R
H14B H 0.4301 0.0290 0.0193 0.130 Uiso 1 1 calc R
H14C H 0.3949 0.0729 0.0446 0.130 Uiso 1 1 calc R
C15 C 1.0689(8) 0.1007(2) 0.2088(2) 0.097(2) Uani 1 1 d .
H15A H 0.9754 0.0925 0.1943 0.117 Uiso 1 1 calc R
H15B H 1.0398 0.1192 0.2324 0.117 Uiso 1 1 calc R
C16 C 1.1419(8) 0.0593(2) 0.2245(2) 0.134(3) Uani 1 1 d .
H16A H 1.1800 0.0420 0.2015 0.202 Uiso 1 1 calc R
H16B H 1.0678 0.0418 0.2396 0.202 Uiso 1 1 calc R
H16C H 1.2254 0.0671 0.2426 0.202 Uiso 1 1 calc R
C17 C 1.2802(8) 0.1523(2) 0.20325(18) 0.089(2) Uani 1 1 d .
H17A H 1.3501 0.1651 0.1829 0.106 Uiso 1 1 calc R
H17B H 1.3381 0.1309 0.2198 0.106 Uiso 1 1 calc R
C18 C 1.2280(10) 0.1892(2) 0.2312(2) 0.144(3) Uani 1 1 d .
H18A H 1.1737 0.2115 0.2152 0.215 Uiso 1 1 calc R
H18B H 1.3154 0.2029 0.2443 0.215 Uiso 1 1 calc R
H18C H 1.1612 0.1771 0.2522 0.215 Uiso 1 1 calc R

loop_
_atom_site_aniso_label
_atom_site_aniso_U_11
_atom_site_aniso_U_22
_atom_site_aniso_U_33
_atom_site_aniso_U_23
_atom_site_aniso_U_13
_atom_site_aniso_U_12
Y1 0.0219(2) 0.0389(3) 0.0479(3) 0.0008(3) 0.0019(3) 0.0008(2)
B1 0.021(3) 0.046(4) 0.063(4) 0.000(5) 0.009(4) -0.004(3)
B2 0.035(4) 0.043(4) 0.053(4) 0.006(4) -0.005(3) 0.008(3)
N1 0.037(2) 0.045(3) 0.100(4) 0.004(4) 0.010(3) -0.005(2)
N2 0.050(3) 0.080(4) 0.072(4) 0.012(3) 0.001(3) 0.002(3)
Cl1 0.0448(11) 0.0533(13) 0.0437(11) 0.000 0.000 -0.0108(10)
Cl2 0.0471(10) 0.0505(12) 0.0419(12) 0.000 0.000 0.0025(10)
C1 0.039(4) 0.090(5) 0.052(4) 0.009(4) -0.009(3) -0.018(4)
C2 0.026(3) 0.099(8) 0.148(8) 0.066(6) -0.029(5) -0.020(4)
C3 0.012(3) 0.044(4) 0.215(10) 0.007(7) 0.006(6) 0.003(3)
C4 0.031(3) 0.076(6) 0.101(5) -0.030(5) 0.025(4) -0.010(4)
C5 0.039(4) 0.051(4) 0.058(4) 0.004(3) 0.006(3) -0.010(3)
C6 0.032(4) 0.040(4) 0.085(5) 0.006(3) 0.005(3) 0.005(3)
C7 0.033(4) 0.060(5) 0.088(5) -0.029(4) -0.006(4) 0.009(3)
C8 0.042(4) 0.059(4) 0.062(4) -0.008(3) 0.010(3) 0.011(3)
C9 0.028(3) 0.049(4) 0.079(5) -0.005(4) 0.017(3) 0.009(3)
C10 0.035(3) 0.037(3) 0.055(4) 0.000(3) -0.004(3) 0.007(3)
C11 0.046(4) 0.061(5) 0.190(8) 0.021(5) 0.005(5) -0.008(4)
C12 0.062(5) 0.129(7) 0.106(5) 0.024(5) 0.005(4) 0.002(4)
C13 0.051(5) 0.080(5) 0.140(6) -0.048(5) 0.014(4) -0.011(4)
C14 0.057(4) 0.095(5) 0.108(5) -0.024(4) -0.012(4) -0.001(4)
C15 0.095(5) 0.105(6) 0.092(5) 0.016(5) 0.005(5) 0.000(5)
C16 0.137(7) 0.119(7) 0.147(7) 0.055(6) 0.034(6) 0.004(6)
C17 0.120(6) 0.087(6) 0.059(5) -0.001(4) -0.015(4) -0.001(5)
C18 0.169(8) 0.134(7) 0.128(7) -0.048(6) -0.051(6) 0.038(7)

loop_
_atom_type_symbol
_atom_type_description
_atom_type_scat_dispersion_real
_atom_type_scat_dispersion_imag
_atom_type_scat_source
C C 0.0033 0.0016 'International Tables Vol C Tables 4.2.6.8 and 6.1.1.4'
H H 0.0000 0.0000 'International Tables Vol C Tables 4.2.6.8 and 6.1.1.4'
B B 0.0013 0.0007 'International Tables Vol C Tables 4.2.6.8 and 6.1.1.4'
N N 0.0061 0.0033 'International Tables Vol C Tables 4.2.6.8 and 6.1.1.4'
Cl Cl 0.1484 0.1585 'International Tables Vol C Tables 4.2.6.8 and 6.1.1.4'
Y Y -2.7962 3.5667 'International Tables Vol C Tables 4.2.6.8 and 6.1.1.4'

loop_
_geom_angle_atom_site_label_1
_geom_angle_atom_site_label_2
_geom_angle_atom_site_label_3
_geom_angle
_geom_angle_site_symmetry_1
_geom_angle_site_symmetry_3
C3 Y1 C8 142.2(3) . .
C3 Y1 C4 30.52(18) . .
C8 Y1 C4 147.5(2) . .
C3 Y1 C2 30.4(2) . .
C8 Y1 C2 111.7(3) . .
C4 Y1 C2 53.0(2) . .
C3 Y1 C7 130.74(19) . .
C8 Y1 C7 30.64(15) . .
C4 Y1 C7 119.4(2) . .
C2 Y1 C7 106.6(2) . .
C3 Y1 C6 130.13(19) . .
C8 Y1 C6 54.56(17) . .
C4 Y1 C6 105.0(2) . .
C2 Y1 C6 120.6(2) . .
C7 Y1 C6 29.61(15) . .
C3 Y1 Cl2 82.26(19) . .
C8 Y1 Cl2 132.10(13) . .
C4 Y1 Cl2 78.44(13) . .
C2 Y1 Cl2 110.1(2) . .
C7 Y1 Cl2 142.41(12) . .
C6 Y1 Cl2 118.15(14) . .
C3 Y1 Cl1 87.10(19) . .
C8 Y1 Cl1 85.20(14) . .
C4 Y1 Cl1 115.69(18) . .
C2 Y1 Cl1 80.70(15) . .
C7 Y1 Cl1 114.61(16) . .
C6 Y1 Cl1 138.47(12) . .
Cl2 Y1 Cl1 79.49(4) . .
C3 Y1 C9 162.8(3) . .
C8 Y1 C9 30.34(14) . .
C4 Y1 C9 166.5(2) . .
C2 Y1 C9 136.9(3) . .
C7 Y1 C9 52.92(16) . .
C6 Y1 C9 62.77(16) . .
Cl2 Y1 C9 101.77(13) . .
Cl1 Y1 C9 77.37(12) . .
C3 Y1 C5 53.73(19) . .
C8 Y1 C5 120.36(19) . .
C4 Y1 C5 29.05(16) . .
C2 Y1 C5 62.27(19) . .
C7 Y1 C5 90.74(19) . .
C6 Y1 C5 77.35(16) . .
Cl2 Y1 C5 99.19(12) . .
Cl1 Y1 C5 140.26(12) . .
C9 Y1 C5 140.02(17) . .
C3 Y1 C1 53.5(2) . .
C8 Y1 C1 91.49(18) . .
C4 Y1 C1 61.83(18) . .
C2 Y1 C1 29.12(18) . .
C7 Y1 C1 78.68(18) . .
C6 Y1 C1 92.02(19) . .
Cl2 Y1 C1 135.60(14) . .
Cl1 Y1 C1 99.60(13) . .
C9 Y1 C1 121.56(18) . .
C5 Y1 C1 53.96(15) . .
C3 Y1 C10 164.3(2) . .
C8 Y1 C10 53.47(15) . .
C4 Y1 C10 140.0(2) . .
C2 Y1 C10 165.1(2) . .
C7 Y1 C10 62.13(16) . .
C6 Y1 C10 54.87(15) . .
Cl2 Y1 C10 82.83(11) . .
Cl1 Y1 C10 94.85(11) . .
C9 Y1 C10 28.74(13) . .
C5 Y1 C10 124.60(16) . .
C1 Y1 C10 140.73(18) . .
N1 B1 C5 124.5(6) . .
N1 B1 C1 124.4(6) . .
C5 B1 C1 111.1(5) . .
N1 B1 Y1 135.9(3) . .
C5 B1 Y1 65.8(3) . .
C1 B1 Y1 65.9(3) . .
N2 B2 C10 123.3(6) . .
N2 B2 C6 124.9(6) . .
C10 B2 C6 111.5(5) . .
N2 B2 Y1 122.3(4) . .
C10 B2 Y1 71.9(3) . .
C6 B2 Y1 68.3(3) . .
B1 N1 C11 123.5(6) . .
B1 N1 C13 123.4(6) . .
C11 N1 C13 112.7(5) . .
B2 N2 C17 124.1(5) . .
B2 N2 C15 123.8(6) . .
C17 N2 C15 111.9(5) . .
Y1 Cl1 Y1 100.02(6) 6_654 .
Y1 Cl2 Y1 101.01(6) . 6_654
C2 C1 B1 121.1(6) . .
C2 C1 Y1 71.0(3) . .
B1 C1 Y1 84.0(3) . .
C2 C1 H1 119.4 . .
B1 C1 H1 119.4 . .
Y1 C1 H1 119.4 . .
C1 C2 C3 123.1(7) . .
C1 C2 Y1 79.9(4) . .
C3 C2 Y1 71.9(3) . .
C1 C2 H2 118.4 . .
C3 C2 H2 118.4 . .
Y1 C2 H2 118.4 . .
C2 C3 C4 118.5(6) . .
C2 C3 Y1 77.7(4) . .
C4 C3 Y1 77.4(3) . .
C2 C3 H3 120.6 . .
C4 C3 H3 120.6 . .
Y1 C3 H3 120.6 . .
C5 C4 C3 124.1(6) . .
C5 C4 Y1 80.1(3) . .
C3 C4 Y1 72.1(3) . .
C5 C4 H4 117.9 . .
C3 C4 H4 117.9 . .
Y1 C4 H4 117.9 . .
C4 C5 B1 120.3(5) . .
C4 C5 Y1 70.9(3) . .
B1 C5 Y1 84.1(3) . .
C4 C5 H5 119.8 . .
B1 C5 H5 119.8 . .
Y1 C5 H5 119.8 . .
C7 C6 B2 121.2(5) . .
C7 C6 Y1 74.2(3) . .
B2 C6 Y1 79.7(3) . .
C7 C6 H6 119.4 . .
B2 C6 H6 119.4 . .
Y1 C6 H6 119.4 . .
C6 C7 C8 123.4(6) . .
C6 C7 Y1 76.2(3) . .
C8 C7 Y1 73.0(3) . .
C6 C7 H7 118.2 . .
C8 C7 H7 118.2 . .
Y1 C7 H7 118.2 . .
C7 C8 C9 118.1(5) . .
C7 C8 Y1 76.4(3) . .
C9 C8 Y1 78.8(3) . .
C7 C8 H8 120.8 . .
C9 C8 H8 120.8 . .
Y1 C8 H8 120.8 . .
C10 C9 C8 123.1(6) . .
C10 C9 Y1 78.0(3) . .
C8 C9 Y1 70.8(3) . .
C10 C9 H9 118.3 . .
C8 C9 H9 118.3 . .
Y1 C9 H9 118.3 . .
C9 C10 B2 122.0(5) . .
C9 C10 Y1 73.3(3) . .
B2 C10 Y1 76.8(3) . .
C9 C10 H10 118.9 . .
B2 C10 H10 118.9 . .
Y1 C10 H10 118.9 . .
N1 C11 C12 116.9(5) . .
N1 C11 H11A 108.1 . .
C12 C11 H11A 108.1 . .
N1 C11 H11B 108.1 . .
C12 C11 H11B 108.1 . .
H11A C11 H11B 107.3 . .
C11 C12 H12A 109.5 . .
C11 C12 H12B 109.5 . .
H12A C12 H12B 109.5 . .
C11 C12 H12C 109.5 . .
H12A C12 H12C 109.5 . .
H12B C12 H12C 109.5 . .
N1 C13 C14 115.1(5) . .
N1 C13 H13A 108.5 . .
C14 C13 H13A 108.5 . .
N1 C13 H13B 108.5 . .
C14 C13 H13B 108.5 . .
H13A C13 H13B 107.5 . .
C13 C14 H14A 109.5 . .
C13 C14 H14B 109.5 . .
H14A C14 H14B 109.5 . .
C13 C14 H14C 109.5 . .
H14A C14 H14C 109.5 . .
H14B C14 H14C 109.5 . .
N2 C15 C16 115.5(6) . .
N2 C15 H15A 108.4 . .
C16 C15 H15A 108.4 . .
N2 C15 H15B 108.4 . .
C16 C15 H15B 108.4 . .
H15A C15 H15B 107.5 . .
C15 C16 H16A 109.5 . .
C15 C16 H16B 109.5 . .
H16A C16 H16B 109.5 . .
C15 C16 H16C 109.5 . .
H16A C16 H16C 109.5 . .
H16B C16 H16C 109.5 . .
N2 C17 C18 116.7(6) . .
N2 C17 H17A 108.1 . .
C18 C17 H17A 108.1 . .
N2 C17 H17B 108.1 . .
C18 C17 H17B 108.1 . .
H17A C17 H17B 107.3 . .
C17 C18 H18A 109.5 . .
C17 C18 H18B 109.5 . .
H18A C18 H18B 109.5 . .
C17 C18 H18C 109.5 . .
H18A C18 H18C 109.5 . .
H18B C18 H18C 109.5 . .

loop_
_geom_bond_atom_site_label_1
_geom_bond_atom_site_label_2
_geom_bond_distance
_geom_bond_site_symmetry_2
Y1 C3 2.586(5) .
Y1 C8 2.624(5) .
Y1 C4 2.653(5) .
Y1 C2 2.658(6) .
Y1 C7 2.667(5) .
Y1 C6 2.692(5) .
Y1 Cl2 2.6936(12) .
Y1 Cl1 2.7131(13) .
Y1 C9 2.725(5) .
Y1 C5 2.765(5) .
Y1 C1 2.768(5) .
Y1 C10 2.783(5) .
B1 N1 1.390(7) .
B1 C5 1.522(8) .
B1 C1 1.523(8) .
B2 N2 1.408(7) .
B2 C10 1.519(7) .
B2 C6 1.534(8) .
N1 C11 1.423(7) .
N1 C13 1.467(7) .
N2 C17 1.448(7) .
N2 C15 1.449(7) .
Cl1 Y1 2.7131(12) 6_654
Cl2 Y1 2.6936(12) 6_654
C1 C2 1.368(8) .
C1 H1 0.9800 .
C2 C3 1.379(9) .
C2 H2 0.9800 .
C3 C4 1.380(8) .
C3 H3 0.9800 .
C4 C5 1.363(7) .
C4 H4 0.9800 .
C5 H5 0.9800 .
C6 C7 1.370(7) .
C6 H6 0.9800 .
C7 C8 1.399(7) .
C7 H7 0.9800 .
C8 C9 1.403(7) .
C8 H8 0.9800 .
C9 C10 1.368(6) .
C9 H9 0.9800 .
C10 H10 0.9800 .
C11 C12 1.483(7) .
C11 H11A 0.9700 .
C11 H11B 0.9700 .
C12 H12A 0.9600 .
C12 H12B 0.9600 .
C12 H12C 0.9600 .
C13 C14 1.484(7) .
C13 H13A 0.9700 .
C13 H13B 0.9700 .
C14 H14A 0.9600 .
C14 H14B 0.9600 .
C14 H14C 0.9600 .
C15 C16 1.473(8) .
C15 H15A 0.9700 .
C15 H15B 0.9700 .
C16 H16A 0.9600 .
C16 H16B 0.9600 .
C16 H16C 0.9600 .
C17 C18 1.489(7) .
C17 H17A 0.9700 .
C17 H17B 0.9700 .
C18 H18A 0.9600 .
C18 H18B 0.9600 .
C18 H18C 0.9600 .

loop_
_geom_torsion_atom_site_label_1
_geom_torsion_atom_site_label_2
_geom_torsion_atom_site_label_3
_geom_torsion_atom_site_label_4
_geom_torsion
_geom_torsion_site_symmetry_4
C3 Y1 B1 N1 179.7(8) .
C8 Y1 B1 N1 32.0(7) .
C4 Y1 B1 N1 -145.8(8) .
C2 Y1 B1 N1 145.2(8) .
C7 Y1 B1 N1 14.1(7) .
C6 Y1 B1 N1 -17.3(7) .
Cl2 Y1 B1 N1 -128.4(7) .
Cl1 Y1 B1 N1 120.4(7) .
C9 Y1 B1 N1 18.6(8) .
C5 Y1 B1 N1 -115.4(9) .
C1 Y1 B1 N1 115.3(9) .
C10 Y1 B1 N1 -16.3(8) .
C3 Y1 B1 C5 -64.9(4) .
C8 Y1 B1 C5 147.4(3) .
C4 Y1 B1 C5 -30.4(3) .
C2 Y1 B1 C5 -99.4(4) .
C7 Y1 B1 C5 129.5(4) .
C6 Y1 B1 C5 98.1(4) .
Cl2 Y1 B1 C5 -13.0(4) .
Cl1 Y1 B1 C5 -124.2(3) .
C9 Y1 B1 C5 134.0(3) .
C1 Y1 B1 C5 -129.3(5) .
C10 Y1 B1 C5 99.1(3) .
C3 Y1 B1 C1 64.4(4) .
C8 Y1 B1 C1 -83.3(4) .
C4 Y1 B1 C1 98.9(4) .
C2 Y1 B1 C1 30.0(4) .
C7 Y1 B1 C1 -101.2(4) .
C6 Y1 B1 C1 -132.6(4) .
Cl2 Y1 B1 C1 116.3(4) .
Cl1 Y1 B1 C1 5.1(4) .
C9 Y1 B1 C1 -96.7(4) .
C5 Y1 B1 C1 129.3(5) .
C10 Y1 B1 C1 -131.6(3) .
C3 Y1 B2 N2 -35.0(7) .
C8 Y1 B2 N2 178.8(6) .
C4 Y1 B2 N2 -36.8(6) .
C2 Y1 B2 N2 -91.1(7) .
C7 Y1 B2 N2 -147.6(6) .
C6 Y1 B2 N2 -118.5(7) .
Cl2 Y1 B2 N2 40.0(5) .
Cl1 Y1 B2 N2 115.9(5) .
C9 Y1 B2 N2 145.7(6) .
C5 Y1 B2 N2 -59.1(5) .
C1 Y1 B2 N2 -107.2(5) .
C10 Y1 B2 N2 118.5(7) .
C3 Y1 B2 C10 -153.5(4) .
C8 Y1 B2 C10 60.3(3) .
C4 Y1 B2 C10 -155.3(3) .
C2 Y1 B2 C10 150.4(5) .
C7 Y1 B2 C10 93.9(3) .
C6 Y1 B2 C10 123.0(5) .
Cl2 Y1 B2 C10 -78.5(3) .
Cl1 Y1 B2 C10 -2.6(4) .
C9 Y1 B2 C10 27.2(3) .
C5 Y1 B2 C10 -177.6(3) .
C1 Y1 B2 C10 134.3(3) .
C3 Y1 B2 C6 83.5(5) .
C8 Y1 B2 C6 -62.7(3) .
C4 Y1 B2 C6 81.7(4) .
C2 Y1 B2 C6 27.4(7) .
C7 Y1 B2 C6 -29.1(3) .
Cl2 Y1 B2 C6 158.5(3) .
Cl1 Y1 B2 C6 -125.6(3) .
C9 Y1 B2 C6 -95.7(4) .
C5 Y1 B2 C6 59.4(3) .
C1 Y1 B2 C6 11.3(4) .
C10 Y1 B2 C6 -123.0(5) .
C5 B1 N1 C11 2.0(8) .
C1 B1 N1 C11 -178.6(5) .
Y1 B1 N1 C11 91.7(7) .
C5 B1 N1 C13 174.4(4) .
C1 B1 N1 C13 -6.2(7) .
Y1 B1 N1 C13 -95.9(7) .
C10 B2 N2 C17 -10.9(9) .
C6 B2 N2 C17 175.7(5) .
Y1 B2 N2 C17 -99.6(6) .
C10 B2 N2 C15 174.5(5) .
C6 B2 N2 C15 1.0(9) .
Y1 B2 N2 C15 85.8(6) .
C3 Y1 Cl1 Y1 82.7(2) 6_654
C8 Y1 Cl1 Y1 -134.42(13) 6_654
C4 Y1 Cl1 Y1 71.62(15) 6_654
C2 Y1 Cl1 Y1 112.6(2) 6_654
C7 Y1 Cl1 Y1 -143.27(13) 6_654
C6 Y1 Cl1 Y1 -120.95(19) 6_654
Cl2 Y1 Cl1 Y1 0.0 6_654
C9 Y1 Cl1 Y1 -104.73(13) 6_654
C5 Y1 Cl1 Y1 91.77(19) 6_654
C1 Y1 Cl1 Y1 134.87(13) 6_654
C10 Y1 Cl1 Y1 -81.77(11) 6_654
C3 Y1 Cl2 Y1 -88.5(2) 6_654
C8 Y1 Cl2 Y1 73.59(18) 6_654
C4 Y1 Cl2 Y1 -119.21(19) 6_654
C2 Y1 Cl2 Y1 -75.94(16) 6_654
C7 Y1 Cl2 Y1 117.0(2) 6_654
C6 Y1 Cl2 Y1 139.84(13) 6_654
Cl1 Y1 Cl2 Y1 0.0 6_654
C9 Y1 Cl2 Y1 74.58(12) 6_654
C5 Y1 Cl2 Y1 -139.66(12) 6_654
C1 Y1 Cl2 Y1 -93.03(19) 6_654
C10 Y1 Cl2 Y1 96.32(10) 6_654
N1 B1 C1 C2 166.2(5) .
C5 B1 C1 C2 -14.4(7) .
Y1 B1 C1 C2 -63.5(5) .
N1 B1 C1 Y1 -130.3(5) .
C5 B1 C1 Y1 49.1(4) .
C3 Y1 C1 C2 28.9(4) .
C8 Y1 C1 C2 -135.6(5) .
C4 Y1 C1 C2 63.9(4) .
C7 Y1 C1 C2 -163.6(5) .
C6 Y1 C1 C2 169.8(5) .
Cl2 Y1 C1 C2 34.6(6) .
Cl1 Y1 C1 C2 -50.2(5) .
C9 Y1 C1 C2 -131.2(5) .
C5 Y1 C1 C2 97.1(5) .
C10 Y1 C1 C2 -160.2(4) .
C3 Y1 C1 B1 -96.9(4) .
C8 Y1 C1 B1 98.6(4) .
C4 Y1 C1 B1 -61.9(3) .
C2 Y1 C1 B1 -125.8(6) .
C7 Y1 C1 B1 70.6(4) .
C6 Y1 C1 B1 44.0(4) .
Cl2 Y1 C1 B1 -91.3(4) .
Cl1 Y1 C1 B1 -176.0(3) .
C9 Y1 C1 B1 103.0(3) .
C5 Y1 C1 B1 -28.7(3) .
C10 Y1 C1 B1 74.0(4) .
B1 C1 C2 C3 9.8(9) .
Y1 C1 C2 C3 -60.5(6) .
B1 C1 C2 Y1 70.3(5) .
C3 Y1 C2 C1 -129.9(7) .
C8 Y1 C2 C1 48.9(5) .
C4 Y1 C2 C1 -97.8(4) .
C7 Y1 C2 C1 16.8(5) .
C6 Y1 C2 C1 -11.8(6) .
Cl2 Y1 C2 C1 -155.0(4) .
Cl1 Y1 C2 C1 129.9(5) .
C9 Y1 C2 C1 69.8(5) .
C5 Y1 C2 C1 -65.0(4) .
C10 Y1 C2 C1 56.2(9) .
C8 Y1 C2 C3 178.8(5) .
C4 Y1 C2 C3 32.1(4) .
C7 Y1 C2 C3 146.7(5) .
C6 Y1 C2 C3 118.1(5) .
Cl2 Y1 C2 C3 -25.1(5) .
Cl1 Y1 C2 C3 -100.2(5) .
C9 Y1 C2 C3 -160.3(4) .
C5 Y1 C2 C3 64.9(4) .
C1 Y1 C2 C3 129.9(7) .
C10 Y1 C2 C3 -173.9(5) .
C1 C2 C3 C4 -3.8(9) .
Y1 C2 C3 C4 -68.1(5) .
C1 C2 C3 Y1 64.3(6) .
C8 Y1 C3 C2 -1.8(7) .
C4 Y1 C3 C2 -123.4(6) .
C7 Y1 C3 C2 -43.9(7) .
C6 Y1 C3 C2 -83.2(6) .
Cl2 Y1 C3 C2 156.3(5) .
Cl1 Y1 C3 C2 76.5(5) .
C9 Y1 C3 C2 51.4(8) .
C5 Y1 C3 C2 -96.3(4) .
C1 Y1 C3 C2 -27.7(4) .
C10 Y1 C3 C2 174.2(5) .
C8 Y1 C3 C4 121.5(5) .
C2 Y1 C3 C4 123.4(6) .
C7 Y1 C3 C4 79.4(6) .
C6 Y1 C3 C4 40.2(6) .
Cl2 Y1 C3 C4 -80.4(4) .
Cl1 Y1 C3 C4 -160.1(4) .
C9 Y1 C3 C4 174.7(5) .
C5 Y1 C3 C4 27.1(3) .
C1 Y1 C3 C4 95.7(4) .
C10 Y1 C3 C4 -62.5(8) .
C2 C3 C4 C5 4.2(9) .
Y1 C3 C4 C5 -64.0(5) .
C2 C3 C4 Y1 68.2(5) .
C3 Y1 C4 C5 130.9(6) .
C8 Y1 C4 C5 27.5(7) .
C2 Y1 C4 C5 98.9(4) .
C7 Y1 C4 C5 9.7(5) .
C6 Y1 C4 C5 -18.4(4) .
Cl2 Y1 C4 C5 -134.7(4) .
Cl1 Y1 C4 C5 153.0(3) .
C9 Y1 C4 C5 -42.4(10) .
C1 Y1 C4 C5 65.8(4) .
C10 Y1 C4 C5 -71.0(4) .
C8 Y1 C4 C3 -103.4(6) .
C2 Y1 C4 C3 -32.0(4) .
C7 Y1 C4 C3 -121.2(5) .
C6 Y1 C4 C3 -149.3(4) .
Cl2 Y1 C4 C3 94.4(5) .
Cl1 Y1 C4 C3 22.1(5) .
C9 Y1 C4 C3 -173.3(7) .
C5 Y1 C4 C3 -130.9(6) .
C1 Y1 C4 C3 -65.1(4) .
C10 Y1 C4 C3 158.1(4) .
C3 C4 C5 B1 -10.6(8) .
Y1 C4 C5 B1 -70.8(4) .
C3 C4 C5 Y1 60.3(5) .
N1 B1 C5 C4 -165.9(5) .
C1 B1 C5 C4 14.6(6) .
Y1 B1 C5 C4 63.8(4) .
N1 B1 C5 Y1 130.3(5) .
C1 B1 C5 Y1 -49.2(4) .
C3 Y1 C5 C4 -28.4(4) .
C8 Y1 C5 C4 -163.3(4) .
C2 Y1 C5 C4 -63.1(4) .
C7 Y1 C5 C4 -171.6(4) .
C6 Y1 C5 C4 161.8(4) .
Cl2 Y1 C5 C4 44.8(4) .
Cl1 Y1 C5 C4 -39.7(5) .
C9 Y1 C5 C4 165.8(4) .
C1 Y1 C5 C4 -96.2(4) .
C10 Y1 C5 C4 132.4(4) .
C3 Y1 C5 B1 96.5(4) .
C8 Y1 C5 B1 -38.4(4) .
C4 Y1 C5 B1 124.9(5) .
C2 Y1 C5 B1 61.8(4) .
C7 Y1 C5 B1 -46.7(3) .
C6 Y1 C5 B1 -73.3(3) .
Cl2 Y1 C5 B1 169.7(3) .
Cl1 Y1 C5 B1 85.2(4) .
C9 Y1 C5 B1 -69.3(4) .
C1 Y1 C5 B1 28.7(3) .
C10 Y1 C5 B1 -102.7(3) .
N2 B2 C6 C7 179.4(5) .
C10 B2 C6 C7 5.3(7) .
Y1 B2 C6 C7 64.3(5) .
N2 B2 C6 Y1 115.1(5) .
C10 B2 C6 Y1 -59.0(4) .
C3 Y1 C6 C7 104.1(4) .
C8 Y1 C6 C7 -27.8(3) .
C4 Y1 C6 C7 124.0(3) .
C2 Y1 C6 C7 68.4(4) .
Cl2 Y1 C6 C7 -151.3(3) .
Cl1 Y1 C6 C7 -44.3(4) .
C9 Y1 C6 C7 -62.2(3) .
C5 Y1 C6 C7 114.9(4) .
C1 Y1 C6 C7 62.6(4) .
C10 Y1 C6 C7 -94.6(4) .
C3 Y1 C6 B2 -129.1(4) .
C8 Y1 C6 B2 99.0(4) .
C4 Y1 C6 B2 -109.2(3) .
C2 Y1 C6 B2 -164.8(4) .
C7 Y1 C6 B2 126.8(5) .
Cl2 Y1 C6 B2 -24.5(4) .
Cl1 Y1 C6 B2 82.5(4) .
C9 Y1 C6 B2 64.6(3) .
C5 Y1 C6 B2 -118.2(4) .
C1 Y1 C6 B2 -170.6(3) .
C10 Y1 C6 B2 32.2(3) .
B2 C6 C7 C8 -8.6(9) .
Y1 C6 C7 C8 58.5(5) .
B2 C6 C7 Y1 -67.1(5) .
C3 Y1 C7 C6 -101.9(4) .
C8 Y1 C7 C6 131.9(5) .
C4 Y1 C7 C6 -66.9(4) .
C2 Y1 C7 C6 -123.4(4) .
Cl2 Y1 C7 C6 43.9(5) .
Cl1 Y1 C7 C6 149.4(3) .
C9 Y1 C7 C6 99.7(4) .
C5 Y1 C7 C6 -62.2(3) .
C1 Y1 C7 C6 -115.2(4) .
C10 Y1 C7 C6 67.2(3) .
C3 Y1 C7 C8 126.2(4) .
C4 Y1 C7 C8 161.2(3) .
C2 Y1 C7 C8 104.7(4) .
C6 Y1 C7 C8 -131.9(5) .
Cl2 Y1 C7 C8 -87.9(4) .
Cl1 Y1 C7 C8 17.5(4) .
C9 Y1 C7 C8 -32.1(3) .
C5 Y1 C7 C8 165.9(3) .
C1 Y1 C7 C8 113.0(4) .
C10 Y1 C7 C8 -64.6(3) .
C6 C7 C8 C9 9.2(8) .
Y1 C7 C8 C9 69.2(4) .
C6 C7 C8 Y1 -60.0(5) .
C3 Y1 C8 C7 -85.1(5) .
C4 Y1 C8 C7 -31.4(6) .
C2 Y1 C8 C7 -86.1(4) .
C6 Y1 C8 C7 26.8(3) .
Cl2 Y1 C8 C7 124.7(3) .
Cl1 Y1 C8 C7 -164.1(3) .
C9 Y1 C8 C7 122.8(5) .
C5 Y1 C8 C7 -16.4(4) .
C1 Y1 C8 C7 -64.6(4) .
C10 Y1 C8 C7 96.3(4) .
C3 Y1 C8 C9 152.1(4) .
C4 Y1 C8 C9 -154.3(4) .
C2 Y1 C8 C9 151.1(3) .
C7 Y1 C8 C9 -122.8(5) .
C6 Y1 C8 C9 -96.0(4) .
Cl2 Y1 C8 C9 1.9(4) .
Cl1 Y1 C8 C9 73.1(3) .
C5 Y1 C8 C9 -139.2(3) .
C1 Y1 C8 C9 172.6(4) .
C10 Y1 C8 C9 -26.6(3) .
C7 C8 C9 C10 -7.1(8) .
Y1 C8 C9 C10 60.7(5) .
C7 C8 C9 Y1 -67.8(4) .
C3 Y1 C9 C10 151.8(6) .
C8 Y1 C9 C10 -131.6(5) .
C4 Y1 C9 C10 -39.7(9) .
C2 Y1 C9 C10 -172.7(4) .
C7 Y1 C9 C10 -99.2(4) .
C6 Y1 C9 C10 -66.0(3) .
Cl2 Y1 C9 C10 49.8(4) .
Cl1 Y1 C9 C10 126.1(4) .
C5 Y1 C9 C10 -70.3(4) .
C1 Y1 C9 C10 -140.3(3) .
C3 Y1 C9 C8 -76.5(8) .
C4 Y1 C9 C8 91.9(9) .
C2 Y1 C9 C8 -41.1(5) .
C7 Y1 C9 C8 32.5(3) .
C6 Y1 C9 C8 65.7(3) .
Cl2 Y1 C9 C8 -178.5(3) .
Cl1 Y1 C9 C8 -102.3(4) .
C5 Y1 C9 C8 61.3(5) .
C1 Y1 C9 C8 -8.7(4) .
C10 Y1 C9 C8 131.6(5) .
C8 C9 C10 B2 4.6(8) .
Y1 C9 C10 B2 62.0(5) .
C8 C9 C10 Y1 -57.4(5) .
N2 B2 C10 C9 -177.6(5) .
C6 B2 C10 C9 -3.4(7) .
Y1 B2 C10 C9 -60.3(5) .
N2 B2 C10 Y1 -117.3(5) .
C6 B2 C10 Y1 56.9(4) .
C3 Y1 C10 C9 -148.9(7) .
C8 Y1 C10 C9 28.0(3) .
C4 Y1 C10 C9 166.6(3) .
C2 Y1 C10 C9 19.5(9) .
C7 Y1 C10 C9 63.0(4) .
C6 Y1 C10 C9 96.9(4) .
Cl2 Y1 C10 C9 -131.1(3) .
Cl1 Y1 C10 C9 -52.3(3) .
C5 Y1 C10 C9 132.7(3) .
C1 Y1 C10 C9 59.3(5) .
C3 Y1 C10 B2 81.3(9) .
C8 Y1 C10 B2 -101.7(4) .
C4 Y1 C10 B2 36.8(4) .
C2 Y1 C10 B2 -110.2(7) .
C7 Y1 C10 B2 -66.8(3) .
C6 Y1 C10 B2 -32.9(3) .
Cl2 Y1 C10 B2 99.2(3) .
Cl1 Y1 C10 B2 177.9(3) .
C9 Y1 C10 B2 -129.8(5) .
C5 Y1 C10 B2 2.9(4) .
C1 Y1 C10 B2 -70.5(4) .
B1 N1 C11 C12 81.1(7) .
C13 N1 C11 C12 -92.1(6) .
B1 N1 C13 C14 -89.6(7) .
C11 N1 C13 C14 83.5(6) .
B2 N2 C15 C16 100.3(7) .
C17 N2 C15 C16 -74.9(8) .
B2 N2 C17 C18 116.3(6) .
C15 N2 C17 C18 -68.5(7) .
